data_4102689
loop_
_publ_author_name
'Yandong Zhang'
'Samuel J. Danishefsky'

_publ_section_title
;
 Total Synthesis of (\+-)-Aplykurodinone-1: Traceless Stereochemical
 Guidance
;
_journal_name_full 'Journal of the American Chemical Society'
_journal_page_first 9928
_journal_page_last 9928
_journal_paper_doi 10.1021/ja105280j
_journal_volume 132
_journal_year 2010
_chemical_formula_sum 'C19 H24 N2 O5 S'
_chemical_formula_weight 392.46
_chemical_name_systematic
; 
 ? 
;
_space_group_IT_number 14
_symmetry_cell_setting monoclinic
_symmetry_space_group_name_Hall '-P 2ybc'
_symmetry_space_group_name_H-M 'P 1 21/c 1'
_atom_sites_solution_hydrogens geom
_atom_sites_solution_primary direct
_atom_sites_solution_secondary difmap
_audit_creation_method SHELXL-97
_cell_angle_alpha 90.00
_cell_angle_beta 95.724(2)
_cell_angle_gamma 90.00
_cell_formula_units_Z 4
_cell_length_a 13.9335(14)
_cell_length_b 6.1672(6)
_cell_length_c 21.725(2)
_cell_measurement_reflns_used 8158
_cell_measurement_temperature 125(2)
_cell_measurement_theta_max 30.52
_cell_measurement_theta_min 2.27
_cell_volume 1857.5(3)
_computing_cell_refinement 'Bruker SAINT'
_computing_data_collection 'Bruker APEX2'
_computing_data_reduction 'Bruker SAINT'
_computing_molecular_graphics 'Bruker SHELXTL'
_computing_publication_material 'Bruker SHELXTL'
_computing_structure_refinement 'SHELXL-97 (Sheldrick, 2008)'
_computing_structure_solution 'SHELXS-97 (Sheldrick, 2008)'
_diffrn_ambient_temperature 125(2)
_diffrn_measured_fraction_theta_full 0.997
_diffrn_measured_fraction_theta_max 0.997
_diffrn_measurement_device_type 'Bruker APEX-II CCD'
_diffrn_measurement_method '\f and \w scans'
_diffrn_radiation_monochromator graphite
_diffrn_radiation_source 'fine-focus sealed tube'
_diffrn_radiation_type MoK\a
_diffrn_radiation_wavelength 0.71073
_diffrn_reflns_av_R_equivalents 0.0649
_diffrn_reflns_av_sigmaI/netI 0.0505
_diffrn_reflns_limit_h_max 19
_diffrn_reflns_limit_h_min -19
_diffrn_reflns_limit_k_max 8
_diffrn_reflns_limit_k_min -8
_diffrn_reflns_limit_l_max 31
_diffrn_reflns_limit_l_min -30
_diffrn_reflns_number 28922
_diffrn_reflns_theta_full 30.59
_diffrn_reflns_theta_max 30.59
_diffrn_reflns_theta_min 1.47
_exptl_absorpt_coefficient_mu 0.208
_exptl_absorpt_correction_T_max 0.9938
_exptl_absorpt_correction_T_min 0.8852
_exptl_absorpt_correction_type empirical
_exptl_absorpt_process_details SADABS
_exptl_crystal_colour colourless
_exptl_crystal_density_diffrn 1.403
_exptl_crystal_density_method 'not measured'
_exptl_crystal_description NEEDLE
_exptl_crystal_F_000 832
_exptl_crystal_size_max 0.60
_exptl_crystal_size_mid 0.05
_exptl_crystal_size_min 0.03
_refine_diff_density_max 0.404
_refine_diff_density_min -0.286
_refine_diff_density_rms 0.060
_refine_ls_extinction_method none
_refine_ls_goodness_of_fit_ref 1.016
_refine_ls_hydrogen_treatment constr
_refine_ls_matrix_type full
_refine_ls_number_parameters 246
_refine_ls_number_reflns 5694
_refine_ls_number_restraints 0
_refine_ls_restrained_S_all 1.016
_refine_ls_R_factor_all 0.0738
_refine_ls_R_factor_gt 0.0437
_refine_ls_shift/su_max 0.000
_refine_ls_shift/su_mean 0.000
_refine_ls_structure_factor_coef Fsqd
_refine_ls_weighting_details 'calc w=1/[\s^2^(Fo^2^)+(0.0450P)^2^+0.5397P] where P=(Fo^2^+2Fc^2^)/3'
_refine_ls_weighting_scheme calc
_refine_ls_wR_factor_gt 0.0953
_refine_ls_wR_factor_ref 0.1079
_reflns_number_gt 4012
_reflns_number_total 5694
_reflns_threshold_expression >2sigma(I)
_cod_data_source_file ja105280j_si_004.cif
_cod_data_source_block yds10
_cod_depositor_comments
;
The following automatic conversions were performed:

'_exptl_absorpt_correction_type' value 'EMPIRICAL' changed to
'empirical' according to the built-in table from CIF Core dictionary
named 'cif_core.dic' version 2.4.1 from
2010-06-29.

'_refine_ls_hydrogen_treatment' value 'CONSTR' changed
to 'constr' according to the built-in table from CIF Core dictionary
named 'cif_core.dic' version 2.4.1 from 2010-06-29.

Automatic conversion script
Id: cif_fix_values 1715 2011-07-08 13:25:40Z adriana 
;
_cod_original_cell_volume 1857.6(3)
_cod_database_code 4102689

loop_
_symmetry_equiv_pos_as_xyz
'x, y, z'
'-x, y+1/2, -z+1/2'
'-x, -y, -z'
'x, -y-1/2, z-1/2'

loop_
_atom_site_label
_atom_site_type_symbol
_atom_site_fract_x
_atom_site_fract_y
_atom_site_fract_z
_atom_site_U_iso_or_equiv
_atom_site_adp_type
_atom_site_occupancy
_atom_site_symmetry_multiplicity
_atom_site_calc_flag
_atom_site_refinement_flags
S S 0.08267(3) 0.74620(7) 0.032403(19) 0.02409(10) Uani 1 1 d .
N1 N 0.08519(9) 1.0807(2) 0.11052(6) 0.0210(3) Uani 1 1 d .
N2 N 0.06925(13) 1.3196(3) 0.18540(7) 0.0398(4) Uani 1 1 d .
O1 O 0.14829(7) 1.14895(17) 0.02306(5) 0.0171(2) Uani 1 1 d .
O2 O 0.38976(8) 1.47865(18) -0.01777(5) 0.0196(2) Uani 1 1 d .
O3 O 0.34572(9) 1.4092(2) 0.07457(5) 0.0282(3) Uani 1 1 d .
O4 O 0.47978(8) 0.98180(18) -0.14652(5) 0.0201(2) Uani 1 1 d .
O5 O 0.59756(8) 1.0824(2) -0.21171(5) 0.0254(3) Uani 1 1 d .
C1 C 0.18764(10) 1.0880(2) -0.03499(7) 0.0157(3) Uani 1 1 d .
H1A H 0.1428 0.9828 -0.0581 0.019 Uiso 1 1 calc R
C2 C 0.19122(10) 1.2948(2) -0.07262(7) 0.0155(3) Uani 1 1 d .
H2A H 0.2144 1.4148 -0.0448 0.019 Uiso 1 1 calc R
H2B H 0.1251 1.3314 -0.0907 0.019 Uiso 1 1 calc R
C3 C 0.25741(10) 1.2763(2) -0.12517(6) 0.0145(3) Uani 1 1 d .
C4 C 0.36317(10) 1.2109(2) -0.10223(6) 0.0135(3) Uani 1 1 d .
C5 C 0.36753(10) 1.0276(2) -0.05463(6) 0.0145(3) Uani 1 1 d .
H5A H 0.4096 0.9014 -0.0627 0.017 Uiso 1 1 calc R
C6 C 0.28336(10) 0.9803(2) -0.01876(6) 0.0157(3) Uani 1 1 d .
H6A H 0.2789 0.8258 -0.0053 0.019 Uiso 1 1 calc R
C7 C 0.37058(10) 1.1018(2) 0.01187(6) 0.0167(3) Uani 1 1 d .
H7A H 0.4136 1.0144 0.0420 0.020 Uiso 1 1 calc R
C8 C 0.22801(10) 1.0930(2) -0.17139(7) 0.0173(3) Uani 1 1 d .
H8A H 0.1736 1.1393 -0.2013 0.021 Uiso 1 1 calc R
H8B H 0.2085 0.9620 -0.1494 0.021 Uiso 1 1 calc R
C9 C 0.31829(11) 1.0469(3) -0.20482(7) 0.0187(3) Uani 1 1 d .
H9A H 0.3135 1.1205 -0.2455 0.022 Uiso 1 1 calc R
H9B H 0.3257 0.8892 -0.2114 0.022 Uiso 1 1 calc R
C10 C 0.40444(10) 1.1362(2) -0.16222(6) 0.0157(3) Uani 1 1 d .
H10A H 0.4319 1.2644 -0.1825 0.019 Uiso 1 1 calc R
C11 C 0.42623(11) 1.3923(2) -0.07342(7) 0.0174(3) Uani 1 1 d .
H11A H 0.4925 1.3368 -0.0629 0.021 Uiso 1 1 calc R
H11B H 0.4294 1.5106 -0.1040 0.021 Uiso 1 1 calc R
C12 C 0.36666(11) 1.3369(3) 0.02618(7) 0.0197(3) Uani 1 1 d .
C13 C 0.10716(10) 0.9953(3) 0.05404(7) 0.0183(3) Uani 1 1 d .
C14 C 0.03893(13) 0.9737(3) 0.15571(8) 0.0318(4) Uani 1 1 d .
H14A H 0.0183 0.8268 0.1552 0.038 Uiso 1 1 calc R
C15 C 0.02971(14) 1.1206(4) 0.19994(8) 0.0380(5) Uani 1 1 d .
H15A H 0.0000 1.0930 0.2367 0.046 Uiso 1 1 calc R
C16 C 0.10208(14) 1.2889(3) 0.13191(8) 0.0302(4) Uani 1 1 d .
H16A H 0.1338 1.3971 0.1103 0.036 Uiso 1 1 calc R
C17 C 0.53291(12) 0.9224(3) -0.19592(7) 0.0235(3) Uani 1 1 d .
H17A H 0.5694 0.7882 -0.1845 0.028 Uiso 1 1 calc R
H17B H 0.4873 0.8897 -0.2326 0.028 Uiso 1 1 calc R
C18 C 0.67697(13) 1.1149(3) -0.16557(8) 0.0324(4) Uani 1 1 d .
H18A H 0.7279 1.1962 -0.1835 0.049 Uiso 1 1 calc R
H18D H 0.7022 0.9740 -0.1507 0.049 Uiso 1 1 calc R
H18B H 0.6552 1.1969 -0.1309 0.049 Uiso 1 1 calc R
C19 C 0.25313(12) 1.4945(3) -0.15920(7) 0.0212(3) Uani 1 1 d .
H19A H 0.1869 1.5219 -0.1772 0.032 Uiso 1 1 calc R
H19B H 0.2962 1.4906 -0.1922 0.032 Uiso 1 1 calc R
H19C H 0.2735 1.6105 -0.1299 0.032 Uiso 1 1 calc R

loop_
_atom_site_aniso_label
_atom_site_aniso_U_11
_atom_site_aniso_U_22
_atom_site_aniso_U_33
_atom_site_aniso_U_23
_atom_site_aniso_U_13
_atom_site_aniso_U_12
S 0.0247(2) 0.0208(2) 0.0275(2) 0.00424(17) 0.00648(15) -0.00366(16)
N1 0.0185(6) 0.0291(7) 0.0160(6) 0.0039(5) 0.0043(5) 0.0002(5)
N2 0.0525(11) 0.0458(10) 0.0231(8) -0.0029(7) 0.0132(7) 0.0008(9)
O1 0.0167(5) 0.0191(5) 0.0167(5) 0.0011(4) 0.0076(4) -0.0006(4)
O2 0.0208(5) 0.0191(5) 0.0194(5) -0.0057(4) 0.0038(4) -0.0024(4)
O3 0.0294(6) 0.0355(7) 0.0208(6) -0.0108(5) 0.0075(5) -0.0021(5)
O4 0.0199(5) 0.0252(6) 0.0165(5) 0.0003(4) 0.0077(4) 0.0065(4)
O5 0.0197(6) 0.0384(7) 0.0189(6) 0.0054(5) 0.0057(4) 0.0019(5)
C1 0.0163(7) 0.0181(7) 0.0135(6) -0.0009(5) 0.0061(5) -0.0005(6)
C2 0.0139(7) 0.0169(7) 0.0160(7) 0.0005(5) 0.0031(5) 0.0016(5)
C3 0.0156(7) 0.0140(7) 0.0143(6) 0.0021(5) 0.0030(5) 0.0003(5)
C4 0.0142(6) 0.0136(7) 0.0131(6) -0.0011(5) 0.0039(5) -0.0009(5)
C5 0.0143(7) 0.0154(7) 0.0143(7) 0.0001(5) 0.0038(5) 0.0010(5)
C6 0.0176(7) 0.0151(7) 0.0150(7) 0.0021(5) 0.0052(5) 0.0004(5)
C7 0.0161(7) 0.0209(7) 0.0132(7) 0.0019(6) 0.0022(5) 0.0034(6)
C8 0.0178(7) 0.0183(7) 0.0155(7) 0.0001(6) 0.0007(5) -0.0016(6)
C9 0.0219(7) 0.0196(7) 0.0147(7) -0.0029(6) 0.0031(6) -0.0021(6)
C10 0.0163(7) 0.0169(7) 0.0146(7) 0.0008(5) 0.0047(5) 0.0007(5)
C11 0.0182(7) 0.0180(7) 0.0168(7) -0.0027(6) 0.0054(5) -0.0026(6)
C12 0.0147(7) 0.0269(8) 0.0175(7) -0.0031(6) 0.0015(5) -0.0011(6)
C13 0.0127(7) 0.0247(8) 0.0177(7) 0.0041(6) 0.0022(5) 0.0011(6)
C14 0.0275(9) 0.0486(12) 0.0202(8) 0.0040(8) 0.0074(7) -0.0146(8)
C15 0.0337(10) 0.0633(14) 0.0183(8) -0.0012(9) 0.0094(7) -0.0107(10)
C16 0.0424(11) 0.0279(9) 0.0215(8) 0.0019(7) 0.0094(7) 0.0016(8)
C17 0.0225(8) 0.0293(9) 0.0201(8) -0.0047(7) 0.0088(6) 0.0034(7)
C18 0.0254(9) 0.0442(11) 0.0271(9) 0.0039(8) 0.0004(7) -0.0020(8)
C19 0.0243(8) 0.0178(7) 0.0222(8) 0.0044(6) 0.0051(6) 0.0015(6)

loop_
_atom_type_symbol
_atom_type_description
_atom_type_scat_dispersion_real
_atom_type_scat_dispersion_imag
_atom_type_scat_source
C C 0.0033 0.0016 'International Tables Vol C Tables 4.2.6.8 and 6.1.1.4'
H H 0.0000 0.0000 'International Tables Vol C Tables 4.2.6.8 and 6.1.1.4'
N N 0.0061 0.0033 'International Tables Vol C Tables 4.2.6.8 and 6.1.1.4'
O O 0.0106 0.0060 'International Tables Vol C Tables 4.2.6.8 and 6.1.1.4'
S S 0.1246 0.1234 'International Tables Vol C Tables 4.2.6.8 and 6.1.1.4'

loop_
_geom_angle_atom_site_label_1
_geom_angle_atom_site_label_2
_geom_angle_atom_site_label_3
_geom_angle
C16 N1 C14 106.23(14)
C16 N1 C13 127.06(14)
C14 N1 C13 126.68(15)
C16 N2 C15 104.83(16)
C13 O1 C1 117.97(12)
C12 O2 C11 118.36(12)
C17 O4 C10 114.75(11)
C17 O5 C18 113.47(13)
O1 C1 C6 108.04(11)
O1 C1 C2 106.36(11)
C6 C1 C2 114.98(12)
C1 C2 C3 113.00(12)
C19 C3 C8 109.55(12)
C19 C3 C2 107.12(12)
C8 C3 C2 113.41(12)
C19 C3 C4 111.75(12)
C8 C3 C4 101.55(11)
C2 C3 C4 113.46(11)
C11 C4 C5 106.47(11)
C11 C4 C10 108.57(11)
C5 C4 C10 110.89(11)
C11 C4 C3 115.52(12)
C5 C4 C3 112.29(11)
C10 C4 C3 103.09(11)
C6 C5 C7 60.74(10)
C6 C5 C4 120.99(12)
C7 C5 C4 114.71(12)
C5 C6 C1 120.95(12)
C5 C6 C7 60.01(9)
C1 C6 C7 122.46(13)
C12 C7 C5 119.81(13)
C12 C7 C6 121.83(13)
C5 C7 C6 59.24(9)
C3 C8 C9 105.45(11)
C8 C9 C10 105.93(11)
O4 C10 C9 114.42(12)
O4 C10 C4 108.82(11)
C9 C10 C4 106.24(11)
O2 C11 C4 112.07(11)
O3 C12 O2 118.11(15)
O3 C12 C7 124.15(15)
O2 C12 C7 117.73(13)
O1 C13 N1 108.67(13)
O1 C13 S 127.96(12)
N1 C13 S 123.36(12)
C15 C14 N1 105.64(17)
C14 C15 N2 111.43(16)
N2 C16 N1 111.87(16)
O5 C17 O4 113.70(13)

loop_
_geom_bond_atom_site_label_1
_geom_bond_atom_site_label_2
_geom_bond_distance
S C13 1.6326(17)
N1 C16 1.378(2)
N1 C14 1.393(2)
N1 C13 1.397(2)
N2 C16 1.304(2)
N2 C15 1.394(3)
O1 C13 1.3254(18)
O1 C1 1.4732(17)
O2 C12 1.3568(19)
O2 C11 1.4582(17)
O3 C12 1.2042(18)
O4 C17 1.4116(17)
O4 C10 1.4331(18)
O5 C17 1.402(2)
O5 C18 1.431(2)
C1 C6 1.500(2)
C1 C2 1.518(2)
C2 C3 1.5417(19)
C3 C19 1.534(2)
C3 C8 1.540(2)
C3 C4 1.561(2)
C4 C11 1.518(2)
C4 C5 1.5293(19)
C4 C10 1.5463(19)
C5 C6 1.5002(19)
C5 C7 1.512(2)
C6 C7 1.523(2)
C7 C12 1.485(2)
C8 C9 1.540(2)
C9 C10 1.542(2)
C14 C15 1.337(3)
